data_7002109
loop_
_publ_author_name
'Gaillard, Sylvain'
'Bantreil, Xavier'
'Slawin, Alexandra M. Z.'
'Nolan, Steven P.'

_publ_section_title
;
 Synthesis and characterization of IPrMe-containing silver(I), gold(I)
 and gold(III) complexes
;
_journal_issue 35
_journal_name_full 'Dalton Transactions'
_journal_page_first 6967
_journal_paper_doi 10.1039/b907109a
_journal_year 2009
_chemical_absolute_configuration ad
_chemical_formula_moiety 'C29 H40 Ag Cl N2,C H2 Cl2'
_chemical_formula_sum 'C30 H42 Ag Cl3 N2'
_chemical_formula_weight 644.88
_chemical_name_systematic
;
?
;
_space_group_IT_number 19
_symmetry_cell_setting orthorhombic
_symmetry_space_group_name_Hall 'P 2ac 2ab'
_symmetry_space_group_name_H-M 'P 21 21 21'
_atom_sites_solution_hydrogens geom
_atom_sites_solution_primary direct
_atom_sites_solution_secondary difmap
_audit_creation_method SHELXL-97
_cell_angle_alpha 90.00
_cell_angle_beta 90.00
_cell_angle_gamma 90.00
_cell_formula_units_Z 4
_cell_length_a 12.203(4)
_cell_length_b 14.287(5)
_cell_length_c 18.176(6)
_cell_measurement_reflns_used 7063
_cell_measurement_temperature 93(2)
_cell_measurement_theta_max 27.6589
_cell_measurement_theta_min 1.8129
_cell_volume 3168.9(18)
_computing_cell_refinement 'CrystalClear (Rigaku Corp., 2004)'
_computing_data_collection 'CrystalClear (Rigaku Corp., 2004)'
_computing_data_reduction 'CrystalClear (Rigaku Corp., 2004)'
_computing_molecular_graphics 'Bruker SHELXTL'
_computing_publication_material 'Bruker SHELXTL'
_computing_structure_refinement 'SHELXL-97 (Sheldrick, 1997)'
_computing_structure_solution 'SHELXS-97 (Sheldrick, 1990)'
_diffrn_ambient_temperature 93(2)
_diffrn_measured_fraction_theta_full 0.981
_diffrn_measured_fraction_theta_max 0.981
_diffrn_measurement_device_type CCD
_diffrn_measurement_method '\w scans'
_diffrn_radiation_monochromator confocal
_diffrn_radiation_source 'rotating anode'
_diffrn_radiation_type MoK\a
_diffrn_radiation_wavelength 0.71073
_diffrn_reflns_av_R_equivalents 0.0843
_diffrn_reflns_av_sigmaI/netI 0.0712
_diffrn_reflns_limit_h_max 13
_diffrn_reflns_limit_h_min -14
_diffrn_reflns_limit_k_max 17
_diffrn_reflns_limit_k_min -17
_diffrn_reflns_limit_l_max 21
_diffrn_reflns_limit_l_min -21
_diffrn_reflns_number 29178
_diffrn_reflns_theta_full 25.00
_diffrn_reflns_theta_max 25.34
_diffrn_reflns_theta_min 2.46
_exptl_absorpt_coefficient_mu 0.909
_exptl_absorpt_correction_T_max 1.0000
_exptl_absorpt_correction_T_min 0.8934
_exptl_absorpt_correction_type multi-scan
_exptl_absorpt_process_details 'Jacobson, R. (1998) Private communication'
_exptl_crystal_colour Colorless
_exptl_crystal_density_diffrn 1.352
_exptl_crystal_density_method 'not measured'
_exptl_crystal_description Prism
_exptl_crystal_F_000 1336
_exptl_crystal_size_max 0.2000
_exptl_crystal_size_mid 0.1000
_exptl_crystal_size_min 0.0300
_refine_diff_density_max 1.145
_refine_diff_density_min -0.697
_refine_diff_density_rms 0.077
_refine_ls_abs_structure_details 'Flack H D (1983), Acta Cryst. A39, 876-881'
_refine_ls_abs_structure_Flack -0.02(3)
_refine_ls_extinction_method none
_refine_ls_goodness_of_fit_ref 1.093
_refine_ls_hydrogen_treatment constr
_refine_ls_matrix_type full
_refine_ls_number_parameters 328
_refine_ls_number_reflns 5709
_refine_ls_number_restraints 0
_refine_ls_restrained_S_all 1.093
_refine_ls_R_factor_all 0.0411
_refine_ls_R_factor_gt 0.0387
_refine_ls_shift/su_max 0.001
_refine_ls_shift/su_mean 0.000
_refine_ls_structure_factor_coef Fsqd
_refine_ls_weighting_details 'calc w=1/[\s^2^(Fo^2^)+(0.0566P)^2^+1.6985P] where P=(Fo^2^+2Fc^2^)/3'
_refine_ls_weighting_scheme calc
_refine_ls_wR_factor_gt 0.0940
_refine_ls_wR_factor_ref 0.0962
_reflns_number_gt 5419
_reflns_number_total 5709
_reflns_threshold_expression >2sigma(I)
_cod_data_source_file b907109a.txt
_cod_data_source_block 3
_cod_depositor_comments
;
The following automatic conversions were performed:
'_symmetry_cell_setting' value 'Orthorhombic' changed to 'orthorhombic'
according to '/home/saulius/struct/CIF-dictionaries/cif_core.dic'
dictionary named 'cif_core.dic' version 2.4.1 from 2010-06-29.

Automatic conversion script
Id: cif_fix_enum 1527 2010-12-29 10:47:43Z saulius 
;
_cod_original_cell_volume 3169.1(19)
_cod_original_sg_symbol_H-M P2(1)2(1)2(1)
_cod_database_code 7002109

loop_
_symmetry_equiv_pos_as_xyz
'x, y, z'
'-x+1/2, -y, z+1/2'
'-x, y+1/2, -z+1/2'
'x+1/2, -y+1/2, -z'

loop_
_atom_site_label
_atom_site_type_symbol
_atom_site_fract_x
_atom_site_fract_y
_atom_site_fract_z
_atom_site_U_iso_or_equiv
_atom_site_adp_type
_atom_site_occupancy
_atom_site_symmetry_multiplicity
_atom_site_calc_flag
_atom_site_refinement_flags
_atom_site_disorder_assembly
_atom_site_disorder_group
Ag1 Ag 0.19987(2) 0.366719(17) 0.535618(14) 0.02501(10) Uani 1 1 d . . .
Cl1 Cl 0.16457(8) 0.28387(7) 0.64367(5) 0.0325(2) Uani 1 1 d . . .
C1 C 0.2330(3) 0.4446(3) 0.4410(2) 0.0246(8) Uani 1 1 d . . .
N2 N 0.2955(3) 0.52306(19) 0.43842(16) 0.0228(6) Uani 1 1 d . . .
C3 C 0.3034(3) 0.5578(2) 0.36646(19) 0.0227(7) Uani 1 1 d . . .
C4 C 0.2423(3) 0.5006(3) 0.3238(2) 0.0237(8) Uani 1 1 d . . .
N5 N 0.2002(3) 0.43220(18) 0.37120(15) 0.0216(6) Uani 1 1 d . . .
C6 C 0.3544(3) 0.5596(2) 0.5009(2) 0.0238(7) Uani 1 1 d . . .
C7 C 0.3106(3) 0.6363(2) 0.5382(2) 0.0301(8) Uani 1 1 d . . .
C8 C 0.3694(4) 0.6695(3) 0.5988(2) 0.0362(10) Uani 1 1 d . . .
H8A H 0.3427 0.7221 0.6253 0.043 Uiso 1 1 calc R . .
C9 C 0.4660(3) 0.6269(3) 0.6209(2) 0.0372(10) Uani 1 1 d . . .
H9A H 0.5040 0.6499 0.6628 0.045 Uiso 1 1 calc R . .
C10 C 0.5073(4) 0.5515(3) 0.5826(2) 0.0356(9) Uani 1 1 d . . .
H10A H 0.5733 0.5227 0.5986 0.043 Uiso 1 1 calc R . .
C11 C 0.4533(3) 0.5167(3) 0.5203(2) 0.0279(8) Uani 1 1 d . . .
C12 C 0.2031(4) 0.6796(3) 0.5152(2) 0.0404(10) Uani 1 1 d . . .
H12A H 0.1938 0.6683 0.4612 0.048 Uiso 1 1 calc R . .
C13 C 0.1069(4) 0.6324(4) 0.5549(3) 0.0532(13) Uani 1 1 d . . .
H13A H 0.1106 0.5646 0.5474 0.080 Uiso 1 1 calc R . .
H13B H 0.0377 0.6563 0.5351 0.080 Uiso 1 1 calc R . .
H13C H 0.1110 0.6462 0.6077 0.080 Uiso 1 1 calc R . .
C14 C 0.1976(5) 0.7859(3) 0.5282(3) 0.0621(14) Uani 1 1 d . . .
H14A H 0.2588 0.8164 0.5027 0.093 Uiso 1 1 calc R . .
H14B H 0.2026 0.7987 0.5811 0.093 Uiso 1 1 calc R . .
H14C H 0.1282 0.8103 0.5091 0.093 Uiso 1 1 calc R . .
C15 C 0.5030(3) 0.4368(3) 0.4756(2) 0.0294(8) Uani 1 1 d . . .
H15A H 0.4537 0.4246 0.4328 0.035 Uiso 1 1 calc R . .
C16 C 0.5089(4) 0.3474(3) 0.5214(3) 0.0452(11) Uani 1 1 d . . .
H16A H 0.4358 0.3323 0.5403 0.068 Uiso 1 1 calc R . .
H16B H 0.5594 0.3567 0.5627 0.068 Uiso 1 1 calc R . .
H16C H 0.5352 0.2958 0.4906 0.068 Uiso 1 1 calc R . .
C17 C 0.6153(4) 0.4629(3) 0.4456(3) 0.0461(12) Uani 1 1 d . . .
H17A H 0.6095 0.5205 0.4166 0.069 Uiso 1 1 calc R . .
H17B H 0.6426 0.4121 0.4143 0.069 Uiso 1 1 calc R . .
H17C H 0.6662 0.4728 0.4866 0.069 Uiso 1 1 calc R . .
C18 C 0.1322(3) 0.3556(2) 0.34565(19) 0.0217(7) Uani 1 1 d . . .
C19 C 0.0192(3) 0.3676(3) 0.3451(2) 0.0313(8) Uani 1 1 d . . .
C20 C -0.0439(4) 0.2939(3) 0.3176(2) 0.0382(10) Uani 1 1 d . . .
H20A H -0.1216 0.2985 0.3181 0.046 Uiso 1 1 calc R . .
C21 C 0.0052(4) 0.2150(3) 0.2899(3) 0.0430(11) Uani 1 1 d . . .
H21A H -0.0390 0.1667 0.2696 0.052 Uiso 1 1 calc R . .
C22 C 0.1180(4) 0.2043(3) 0.2910(2) 0.0378(10) Uani 1 1 d . . .
H22A H 0.1502 0.1487 0.2722 0.045 Uiso 1 1 calc R . .
C23 C 0.1848(3) 0.2747(2) 0.3195(2) 0.0272(8) Uani 1 1 d . . .
C24 C -0.0340(3) 0.4530(3) 0.3765(3) 0.0384(10) Uani 1 1 d . . .
H24A H 0.0236 0.5025 0.3808 0.046 Uiso 1 1 calc R . .
C25 C -0.1252(5) 0.4916(4) 0.3272(3) 0.0598(15) Uani 1 1 d . . .
H25A H -0.0961 0.5029 0.2778 0.090 Uiso 1 1 calc R . .
H25B H -0.1526 0.5505 0.3479 0.090 Uiso 1 1 calc R . .
H25C H -0.1851 0.4461 0.3245 0.090 Uiso 1 1 calc R . .
C26 C -0.0793(4) 0.4342(4) 0.4543(3) 0.0476(12) Uani 1 1 d . . .
H26A H -0.0207 0.4093 0.4855 0.071 Uiso 1 1 calc R . .
H26B H -0.1391 0.3886 0.4514 0.071 Uiso 1 1 calc R . .
H26C H -0.1068 0.4928 0.4754 0.071 Uiso 1 1 calc R . .
C27 C 0.3075(4) 0.2609(3) 0.3255(2) 0.0331(9) Uani 1 1 d . . .
H27A H 0.3412 0.3233 0.3360 0.040 Uiso 1 1 calc R . .
C28 C 0.3343(4) 0.1960(3) 0.3905(3) 0.0459(11) Uani 1 1 d . . .
H28A H 0.3006 0.2208 0.4354 0.069 Uiso 1 1 calc R . .
H28B H 0.4139 0.1927 0.3970 0.069 Uiso 1 1 calc R . .
H28C H 0.3055 0.1333 0.3805 0.069 Uiso 1 1 calc R . .
C29 C 0.3596(4) 0.2229(4) 0.2551(3) 0.0446(11) Uani 1 1 d . . .
H29A H 0.3415 0.2643 0.2138 0.067 Uiso 1 1 calc R . .
H29B H 0.3313 0.1600 0.2452 0.067 Uiso 1 1 calc R . .
H29C H 0.4393 0.2201 0.2611 0.067 Uiso 1 1 calc R . .
C30 C 0.3712(4) 0.6415(3) 0.3483(2) 0.0322(9) Uani 1 1 d . . .
H30A H 0.3695 0.6524 0.2951 0.048 Uiso 1 1 calc R . .
H30B H 0.4470 0.6308 0.3640 0.048 Uiso 1 1 calc R . .
H30C H 0.3418 0.6964 0.3739 0.048 Uiso 1 1 calc R . .
C31 C 0.2196(4) 0.5007(3) 0.2432(2) 0.0312(9) Uani 1 1 d . . .
H31A H 0.2523 0.5565 0.2208 0.047 Uiso 1 1 calc R . .
H31B H 0.1403 0.5011 0.2349 0.047 Uiso 1 1 calc R . .
H31C H 0.2514 0.4445 0.2208 0.047 Uiso 1 1 calc R . .
C41 C 0.3963(4) 0.8837(4) 0.2824(3) 0.0525(12) Uani 1 1 d . . .
H41A H 0.4400 0.8303 0.3009 0.063 Uiso 1 1 calc R . .
H41B H 0.3630 0.8646 0.2350 0.063 Uiso 1 1 calc R . .
Cl2 Cl 0.29162(14) 0.90823(11) 0.34530(9) 0.0754(4) Uani 1 1 d . . .
Cl3 Cl 0.48230(15) 0.97771(12) 0.26730(13) 0.0898(6) Uani 1 1 d . . .

loop_
_atom_site_aniso_label
_atom_site_aniso_U_11
_atom_site_aniso_U_22
_atom_site_aniso_U_33
_atom_site_aniso_U_23
_atom_site_aniso_U_13
_atom_site_aniso_U_12
Ag1 0.02718(15) 0.02721(14) 0.02063(15) 0.00313(11) 0.00097(11) -0.00311(11)
Cl1 0.0394(5) 0.0354(5) 0.0225(5) 0.0072(4) 0.0011(4) -0.0069(4)
C1 0.0221(18) 0.0280(17) 0.0239(19) 0.0008(15) -0.0009(14) 0.0005(14)
N2 0.0267(15) 0.0221(13) 0.0196(14) -0.0001(11) 0.0004(13) -0.0033(13)
C3 0.0262(17) 0.0210(15) 0.0210(17) 0.0017(13) 0.0045(16) -0.0003(15)
C4 0.0254(18) 0.0266(18) 0.019(2) 0.0032(14) 0.0029(15) 0.0004(15)
N5 0.0237(14) 0.0194(13) 0.0217(15) 0.0013(11) 0.0011(13) -0.0017(13)
C6 0.0269(18) 0.0242(17) 0.0203(18) 0.0005(15) 0.0040(15) -0.0041(15)
C7 0.041(2) 0.0280(17) 0.0208(18) -0.0027(16) 0.0056(17) -0.0039(16)
C8 0.054(3) 0.033(2) 0.021(2) -0.0086(17) 0.0071(19) -0.0094(19)
C9 0.042(2) 0.047(2) 0.023(2) -0.0124(19) -0.0018(17) -0.014(2)
C10 0.033(2) 0.047(2) 0.026(2) -0.0004(18) -0.0014(18) -0.0038(18)
C11 0.0249(18) 0.0352(19) 0.024(2) -0.0008(16) 0.0028(15) -0.0059(15)
C12 0.055(3) 0.039(2) 0.027(2) -0.0060(16) -0.002(2) 0.012(2)
C13 0.040(2) 0.053(3) 0.067(3) -0.014(3) 0.003(2) 0.011(2)
C14 0.097(4) 0.039(2) 0.050(3) -0.003(2) 0.005(4) 0.019(3)
C15 0.0254(18) 0.0320(19) 0.031(2) 0.0010(17) 0.0031(17) -0.0015(15)
C16 0.048(3) 0.042(2) 0.046(3) 0.008(2) 0.001(2) 0.009(2)
C17 0.034(2) 0.048(3) 0.056(3) -0.011(2) 0.013(2) -0.0046(19)
C18 0.0247(17) 0.0245(17) 0.0158(17) 0.0049(14) -0.0034(14) -0.0057(15)
C19 0.0275(18) 0.037(2) 0.029(2) 0.0121(18) 0.0025(16) -0.0048(18)
C20 0.030(2) 0.050(2) 0.035(2) 0.015(2) -0.0070(18) -0.0117(19)
C21 0.047(3) 0.048(3) 0.035(2) 0.007(2) -0.012(2) -0.027(2)
C22 0.047(3) 0.037(2) 0.029(2) -0.0030(18) -0.002(2) -0.0148(19)
C23 0.035(2) 0.0251(17) 0.0218(19) 0.0008(14) 0.0009(17) -0.0051(16)
C24 0.024(2) 0.040(2) 0.052(3) 0.014(2) 0.0049(19) 0.0066(17)
C25 0.052(3) 0.076(4) 0.052(3) 0.025(3) 0.006(3) 0.027(3)
C26 0.040(2) 0.064(3) 0.039(3) 0.008(2) 0.004(2) 0.010(2)
C27 0.035(2) 0.0298(19) 0.034(2) -0.0006(16) 0.001(2) -0.0021(18)
C28 0.043(3) 0.050(3) 0.044(3) 0.006(2) 0.004(2) 0.015(2)
C29 0.046(3) 0.051(3) 0.037(3) 0.003(2) 0.011(2) 0.010(2)
C30 0.049(2) 0.0259(18) 0.0217(19) 0.0066(16) 0.0021(17) -0.0092(19)
C31 0.041(2) 0.0292(19) 0.024(2) 0.0014(15) -0.0003(18) -0.0061(17)
C41 0.051(3) 0.052(3) 0.055(3) -0.016(2) 0.013(2) -0.001(2)
Cl2 0.0685(9) 0.0765(9) 0.0813(10) 0.0056(8) 0.0337(9) 0.0159(8)
Cl3 0.0685(10) 0.0650(9) 0.1360(17) 0.0430(11) 0.0203(11) -0.0076(8)

loop_
_atom_type_symbol
_atom_type_description
_atom_type_scat_dispersion_real
_atom_type_scat_dispersion_imag
_atom_type_scat_source
C C 0.0033 0.0016 'International Tables Vol C Tables 4.2.6.8 and 6.1.1.4'
H H 0.0000 0.0000 'International Tables Vol C Tables 4.2.6.8 and 6.1.1.4'
N N 0.0061 0.0033 'International Tables Vol C Tables 4.2.6.8 and 6.1.1.4'
Cl Cl 0.1484 0.1585 'International Tables Vol C Tables 4.2.6.8 and 6.1.1.4'
Ag Ag -0.8971 1.1015 'International Tables Vol C Tables 4.2.6.8 and 6.1.1.4'

loop_
_geom_angle_atom_site_label_1
_geom_angle_atom_site_label_2
_geom_angle_atom_site_label_3
_geom_angle
_geom_angle_site_symmetry_1
_geom_angle_site_symmetry_3
_geom_angle_publ_flag
C1 Ag1 Cl1 178.14(11) . . ?
N5 C1 N2 104.2(3) . . ?
N5 C1 Ag1 130.6(3) . . ?
N2 C1 Ag1 125.3(3) . . ?
C1 N2 C3 111.3(3) . . ?
C1 N2 C6 123.6(3) . . ?
C3 N2 C6 124.9(3) . . ?
C4 C3 N2 106.5(3) . . ?
C4 C3 C30 131.6(3) . . ?
N2 C3 C30 121.9(3) . . ?
C3 C4 N5 105.7(3) . . ?
C3 C4 C31 131.8(3) . . ?
N5 C4 C31 122.5(3) . . ?
C1 N5 C4 112.4(3) . . ?
C1 N5 C18 125.0(3) . . ?
C4 N5 C18 122.6(3) . . ?
C7 C6 C11 123.5(4) . . ?
C7 C6 N2 118.4(3) . . ?
C11 C6 N2 118.0(3) . . ?
C6 C7 C8 116.9(4) . . ?
C6 C7 C12 121.3(4) . . ?
C8 C7 C12 121.8(4) . . ?
C9 C8 C7 121.1(4) . . ?
C9 C8 H8A 119.4 . . ?
C7 C8 H8A 119.4 . . ?
C10 C9 C8 120.5(4) . . ?
C10 C9 H9A 119.8 . . ?
C8 C9 H9A 119.8 . . ?
C9 C10 C11 121.0(4) . . ?
C9 C10 H10A 119.5 . . ?
C11 C10 H10A 119.5 . . ?
C6 C11 C10 117.0(4) . . ?
C6 C11 C15 122.5(3) . . ?
C10 C11 C15 120.6(4) . . ?
C7 C12 C13 110.7(3) . . ?
C7 C12 C14 113.5(4) . . ?
C13 C12 C14 109.2(4) . . ?
C7 C12 H12A 107.7 . . ?
C13 C12 H12A 107.7 . . ?
C14 C12 H12A 107.7 . . ?
C12 C13 H13A 109.5 . . ?
C12 C13 H13B 109.5 . . ?
H13A C13 H13B 109.5 . . ?
C12 C13 H13C 109.5 . . ?
H13A C13 H13C 109.5 . . ?
H13B C13 H13C 109.5 . . ?
C12 C14 H14A 109.5 . . ?
C12 C14 H14B 109.5 . . ?
H14A C14 H14B 109.5 . . ?
C12 C14 H14C 109.5 . . ?
H14A C14 H14C 109.5 . . ?
H14B C14 H14C 109.5 . . ?
C17 C15 C11 111.4(3) . . ?
C17 C15 C16 111.0(4) . . ?
C11 C15 C16 110.8(3) . . ?
C17 C15 H15A 107.8 . . ?
C11 C15 H15A 107.8 . . ?
C16 C15 H15A 107.8 . . ?
C15 C16 H16A 109.5 . . ?
C15 C16 H16B 109.5 . . ?
H16A C16 H16B 109.5 . . ?
C15 C16 H16C 109.5 . . ?
H16A C16 H16C 109.5 . . ?
H16B C16 H16C 109.5 . . ?
C15 C17 H17A 109.5 . . ?
C15 C17 H17B 109.5 . . ?
H17A C17 H17B 109.5 . . ?
C15 C17 H17C 109.5 . . ?
H17A C17 H17C 109.5 . . ?
H17B C17 H17C 109.5 . . ?
C19 C18 C23 123.5(4) . . ?
C19 C18 N5 118.6(3) . . ?
C23 C18 N5 117.8(3) . . ?
C18 C19 C20 117.2(4) . . ?
C18 C19 C24 121.9(4) . . ?
C20 C19 C24 120.8(4) . . ?
C21 C20 C19 120.6(4) . . ?
C21 C20 H20A 119.7 . . ?
C19 C20 H20A 119.7 . . ?
C20 C21 C22 121.3(4) . . ?
C20 C21 H21A 119.4 . . ?
C22 C21 H21A 119.4 . . ?
C21 C22 C23 120.4(4) . . ?
C21 C22 H22A 119.8 . . ?
C23 C22 H22A 119.8 . . ?
C22 C23 C18 116.9(4) . . ?
C22 C23 C27 120.7(4) . . ?
C18 C23 C27 122.3(3) . . ?
C19 C24 C25 112.7(4) . . ?
C19 C24 C26 111.3(4) . . ?
C25 C24 C26 109.8(4) . . ?
C19 C24 H24A 107.6 . . ?
C25 C24 H24A 107.6 . . ?
C26 C24 H24A 107.6 . . ?
C24 C25 H25A 109.5 . . ?
C24 C25 H25B 109.5 . . ?
H25A C25 H25B 109.5 . . ?
C24 C25 H25C 109.5 . . ?
H25A C25 H25C 109.5 . . ?
H25B C25 H25C 109.5 . . ?
C24 C26 H26A 109.5 . . ?
C24 C26 H26B 109.5 . . ?
H26A C26 H26B 109.5 . . ?
C24 C26 H26C 109.5 . . ?
H26A C26 H26C 109.5 . . ?
H26B C26 H26C 109.5 . . ?
C23 C27 C29 113.4(4) . . ?
C23 C27 C28 110.2(3) . . ?
C29 C27 C28 110.0(4) . . ?
C23 C27 H27A 107.7 . . ?
C29 C27 H27A 107.7 . . ?
C28 C27 H27A 107.7 . . ?
C27 C28 H28A 109.5 . . ?
C27 C28 H28B 109.5 . . ?
H28A C28 H28B 109.5 . . ?
C27 C28 H28C 109.5 . . ?
H28A C28 H28C 109.5 . . ?
H28B C28 H28C 109.5 . . ?
C27 C29 H29A 109.5 . . ?
C27 C29 H29B 109.5 . . ?
H29A C29 H29B 109.5 . . ?
C27 C29 H29C 109.5 . . ?
H29A C29 H29C 109.5 . . ?
H29B C29 H29C 109.5 . . ?
C3 C30 H30A 109.5 . . ?
C3 C30 H30B 109.5 . . ?
H30A C30 H30B 109.5 . . ?
C3 C30 H30C 109.5 . . ?
H30A C30 H30C 109.5 . . ?
H30B C30 H30C 109.5 . . ?
C4 C31 H31A 109.5 . . ?
C4 C31 H31B 109.5 . . ?
H31A C31 H31B 109.5 . . ?
C4 C31 H31C 109.5 . . ?
H31A C31 H31C 109.5 . . ?
H31B C31 H31C 109.5 . . ?
Cl3 C41 Cl2 113.0(3) . . ?
Cl3 C41 H41A 109.0 . . ?
Cl2 C41 H41A 109.0 . . ?
Cl3 C41 H41B 109.0 . . ?
Cl2 C41 H41B 109.0 . . ?
H41A C41 H41B 107.8 . . ?

loop_
_geom_bond_atom_site_label_1
_geom_bond_atom_site_label_2
_geom_bond_distance
_geom_bond_site_symmetry_2
_geom_bond_publ_flag
Ag1 C1 2.089(4) . ?
Ag1 Cl1 2.3332(11) . ?
C1 N5 1.341(5) . ?
C1 N2 1.356(5) . ?
N2 C3 1.402(4) . ?
N2 C6 1.442(5) . ?
C3 C4 1.351(5) . ?
C3 C30 1.492(5) . ?
C4 N5 1.401(4) . ?
C4 C31 1.491(5) . ?
N5 C18 1.450(4) . ?
C6 C7 1.396(5) . ?
C6 C11 1.399(6) . ?
C7 C8 1.397(6) . ?
C7 C12 1.510(6) . ?
C8 C9 1.386(7) . ?
C8 H8A 0.9500 . ?
C9 C10 1.379(6) . ?
C9 H9A 0.9500 . ?
C10 C11 1.401(6) . ?
C10 H10A 0.9500 . ?
C11 C15 1.526(5) . ?
C12 C13 1.534(7) . ?
C12 C14 1.539(6) . ?
C12 H12A 1.0000 . ?
C13 H13A 0.9800 . ?
C13 H13B 0.9800 . ?
C13 H13C 0.9800 . ?
C14 H14A 0.9800 . ?
C14 H14B 0.9800 . ?
C14 H14C 0.9800 . ?
C15 C17 1.521(6) . ?
C15 C16 1.526(6) . ?
C15 H15A 1.0000 . ?
C16 H16A 0.9800 . ?
C16 H16B 0.9800 . ?
C16 H16C 0.9800 . ?
C17 H17A 0.9800 . ?
C17 H17B 0.9800 . ?
C17 H17C 0.9800 . ?
C18 C19 1.389(5) . ?
C18 C23 1.406(5) . ?
C19 C20 1.397(6) . ?
C19 C24 1.496(6) . ?
C20 C21 1.373(7) . ?
C20 H20A 0.9500 . ?
C21 C22 1.385(7) . ?
C21 H21A 0.9500 . ?
C22 C23 1.394(5) . ?
C22 H22A 0.9500 . ?
C23 C27 1.514(6) . ?
C24 C25 1.531(6) . ?
C24 C26 1.542(6) . ?
C24 H24A 1.0000 . ?
C25 H25A 0.9800 . ?
C25 H25B 0.9800 . ?
C25 H25C 0.9800 . ?
C26 H26A 0.9800 . ?
C26 H26B 0.9800 . ?
C26 H26C 0.9800 . ?
C27 C29 1.529(6) . ?
C27 C28 1.536(6) . ?
C27 H27A 1.0000 . ?
C28 H28A 0.9800 . ?
C28 H28B 0.9800 . ?
C28 H28C 0.9800 . ?
C29 H29A 0.9800 . ?
C29 H29B 0.9800 . ?
C29 H29C 0.9800 . ?
C30 H30A 0.9800 . ?
C30 H30B 0.9800 . ?
C30 H30C 0.9800 . ?
C31 H31A 0.9800 . ?
C31 H31B 0.9800 . ?
C31 H31C 0.9800 . ?
C41 Cl3 1.727(5) . ?
C41 Cl2 1.750(5) . ?
C41 H41A 0.9900 . ?
C41 H41B 0.9900 . ?

loop_
_geom_torsion_atom_site_label_1
_geom_torsion_atom_site_label_2
_geom_torsion_atom_site_label_3
_geom_torsion_atom_site_label_4
_geom_torsion
_geom_torsion_site_symmetry_1
_geom_torsion_site_symmetry_2
_geom_torsion_site_symmetry_3
_geom_torsion_site_symmetry_4
_geom_torsion_publ_flag
N5 C1 N2 C3 -1.5(4) . . . . ?
Ag1 C1 N2 C3 178.9(3) . . . . ?
N5 C1 N2 C6 -175.7(3) . . . . ?
Ag1 C1 N2 C6 4.6(5) . . . . ?
C1 N2 C3 C4 1.4(4) . . . . ?
C6 N2 C3 C4 175.6(3) . . . . ?
C1 N2 C3 C30 -177.6(3) . . . . ?
C6 N2 C3 C30 -3.4(6) . . . . ?
N2 C3 C4 N5 -0.7(4) . . . . ?
C30 C3 C4 N5 178.1(4) . . . . ?
N2 C3 C4 C31 -179.4(4) . . . . ?
C30 C3 C4 C31 -0.5(7) . . . . ?
N2 C1 N5 C4 1.0(4) . . . . ?
Ag1 C1 N5 C4 -179.4(3) . . . . ?
N2 C1 N5 C18 179.0(3) . . . . ?
Ag1 C1 N5 C18 -1.4(5) . . . . ?
C3 C4 N5 C1 -0.2(4) . . . . ?
C31 C4 N5 C1 178.6(3) . . . . ?
C3 C4 N5 C18 -178.2(3) . . . . ?
C31 C4 N5 C18 0.6(6) . . . . ?
C1 N2 C6 C7 -102.0(4) . . . . ?
C3 N2 C6 C7 84.5(5) . . . . ?
C1 N2 C6 C11 78.6(5) . . . . ?
C3 N2 C6 C11 -94.9(4) . . . . ?
C11 C6 C7 C8 -1.1(6) . . . . ?
N2 C6 C7 C8 179.5(3) . . . . ?
C11 C6 C7 C12 -179.7(4) . . . . ?
N2 C6 C7 C12 1.0(5) . . . . ?
C6 C7 C8 C9 -0.9(6) . . . . ?
C12 C7 C8 C9 177.7(4) . . . . ?
C7 C8 C9 C10 1.1(6) . . . . ?
C8 C9 C10 C11 0.5(6) . . . . ?
C7 C6 C11 C10 2.7(6) . . . . ?
N2 C6 C11 C10 -177.9(3) . . . . ?
C7 C6 C11 C15 -176.2(3) . . . . ?
N2 C6 C11 C15 3.2(5) . . . . ?
C9 C10 C11 C6 -2.4(6) . . . . ?
C9 C10 C11 C15 176.5(4) . . . . ?
C6 C7 C12 C13 89.6(5) . . . . ?
C8 C7 C12 C13 -88.9(5) . . . . ?
C6 C7 C12 C14 -147.2(4) . . . . ?
C8 C7 C12 C14 34.3(6) . . . . ?
C6 C11 C15 C17 119.2(4) . . . . ?
C10 C11 C15 C17 -59.6(5) . . . . ?
C6 C11 C15 C16 -116.7(4) . . . . ?
C10 C11 C15 C16 64.5(5) . . . . ?
C1 N5 C18 C19 91.0(4) . . . . ?
C4 N5 C18 C19 -91.2(4) . . . . ?
C1 N5 C18 C23 -91.9(4) . . . . ?
C4 N5 C18 C23 85.9(4) . . . . ?
C23 C18 C19 C20 0.7(6) . . . . ?
N5 C18 C19 C20 177.7(3) . . . . ?
C23 C18 C19 C24 177.3(3) . . . . ?
N5 C18 C19 C24 -5.8(5) . . . . ?
C18 C19 C20 C21 -2.4(6) . . . . ?
C24 C19 C20 C21 -179.0(4) . . . . ?
C19 C20 C21 C22 2.6(7) . . . . ?
C20 C21 C22 C23 -0.9(7) . . . . ?
C21 C22 C23 C18 -0.7(6) . . . . ?
C21 C22 C23 C27 175.9(4) . . . . ?
C19 C18 C23 C22 0.8(6) . . . . ?
N5 C18 C23 C22 -176.1(3) . . . . ?
C19 C18 C23 C27 -175.7(4) . . . . ?
N5 C18 C23 C27 7.3(5) . . . . ?
C18 C19 C24 C25 136.3(4) . . . . ?
C20 C19 C24 C25 -47.3(5) . . . . ?
C18 C19 C24 C26 -99.9(4) . . . . ?
C20 C19 C24 C26 76.5(5) . . . . ?
C22 C23 C27 C29 48.1(5) . . . . ?
C18 C23 C27 C29 -135.5(4) . . . . ?
C22 C23 C27 C28 -75.6(5) . . . . ?
C18 C23 C27 C28 100.8(4) . . . . ?
